data_4337114
loop_
_publ_author_name
'Aliev, A.'
'Endara, D.'
'Huv\'e, M'
'Colmont, M.'
'Roussel, P.'
'Delevoye, L.'
'Tran, T. T.'
'Halasyamani, P. S.'
'Mentr\'e, O'

_publ_section_title
;
 Labile Degree of Disorder in Bismuth-Oxophosphate Compounds: Illustration
 through Three New Structural Types.
;
_journal_issue 2
_journal_name_full 'Inorganic chemistry'
_journal_page_first 861
_journal_page_last 871
_journal_paper_doi 10.1021/ic402930d
_journal_volume 53
_journal_year 2014
_chemical_formula_sum 'Bi18 O77 P14 Zn15'
_chemical_formula_weight 6407.9
_space_group_IT_number 46
_symmetry_cell_setting orthorhombic
_symmetry_Int_Tables_number 46
_symmetry_space_group_name_Hall 'I -2b 2'
_symmetry_space_group_name_H-M 'I 2 m b'
_cell_angle_alpha 90
_cell_angle_beta 90
_cell_angle_gamma 90
_cell_formula_units_Z 4
_cell_length_a 14.80030(10)
_cell_length_b 38.0848(2)
_cell_length_c 11.2473(5)
_cell_measurement_temperature 293
_cell_volume 6339.7(3)
_diffrn_ambient_temperature 293
_diffrn_measured_fraction_theta_full 1
_diffrn_measured_fraction_theta_max 1
_diffrn_radiation_probe x-ray
_diffrn_radiation_source 'X-ray tube'
_diffrn_radiation_type 'Mo K\a'
_diffrn_radiation_wavelength 0.71073
_diffrn_reflns_av_R_equivalents 0.0559
_diffrn_reflns_av_sigmaI/netI 0.0472
_diffrn_reflns_limit_h_max 19
_diffrn_reflns_limit_h_min -19
_diffrn_reflns_limit_k_max 50
_diffrn_reflns_limit_k_min -50
_diffrn_reflns_limit_l_max 14
_diffrn_reflns_limit_l_min -14
_diffrn_reflns_number 63040
_diffrn_reflns_theta_full 28.29
_diffrn_reflns_theta_max 28.29
_diffrn_reflns_theta_min 1.89
_exptl_absorpt_coefficient_mu 55.81
_exptl_absorpt_correction_T_max 0.3083
_exptl_absorpt_correction_T_min 0.0084
_exptl_absorpt_correction_type multi-scan
_exptl_absorpt_process_details 'Bruker (2002). Bruker AXS Inc.'
_exptl_crystal_colour colorless
_exptl_crystal_density_diffrn 6.7114
_exptl_crystal_F_000 11080
_exptl_crystal_size_max 0.471
_exptl_crystal_size_mid 0.045
_exptl_crystal_size_min 0.035
_refine_diff_density_max 3.08
_refine_diff_density_min -2.80
_refine_ls_abs_structure_details '  3808 of Friedel pairs used in the refinement'
_refine_ls_extinction_coef 155(5)
_refine_ls_extinction_method 'B-C type 1 Gaussian isotropic (Becker & Coppens, 1974)'
_refine_ls_goodness_of_fit_gt 1.37
_refine_ls_goodness_of_fit_ref 1.43
_refine_ls_number_constraints 19
_refine_ls_number_parameters 391
_refine_ls_number_reflns 7947
_refine_ls_number_restraints 0
_refine_ls_R_factor_all 0.0445
_refine_ls_R_factor_gt 0.0370
_refine_ls_shift/su_max 0.0356
_refine_ls_shift/su_mean 0.0022
_refine_ls_structure_factor_coef F
_refine_ls_weighting_scheme unit
_refine_ls_wR_factor_gt 0.0401
_refine_ls_wR_factor_ref 0.0453
_reflns_number_gt 6895
_reflns_number_total 7947
_reflns_threshold_expression I>3\s(I)
_cod_data_source_file ic402930d_si_001.cif
_cod_data_source_block I
_cod_depositor_comments
;
The following automatic conversions were performed:

'_diffrn_radiation_probe' value 'X-ray' changed to 'x-ray' according
to
/usr/data/users/saulius/automatic-downloads/current/ACS/lib/dictionaries/cif_core.dic
dictionary named 'cif_core.dic' version 2.4.2 from
2011-04-26.

'_exptl_absorpt_correction_type' value 'Multi-scan'
changed to 'multi-scan' according to
/usr/data/users/saulius/automatic-downloads/current/ACS/lib/dictionaries/cif_core.dic
dictionary named 'cif_core.dic' version 2.4.2 from 2011-04-26.

Automatic conversion script
Id: cif_fix_values 2281 2013-09-26 08:29:07Z andrius 

The following automatic conversions were performed:

data name '_atom_site_site_symmetry_mutiplicity' was replaced with
'_atom_site_site_symmetry_multiplicity' as specified in the
replacement file 'data/replacement-values/replacement_tags.lst'.

Automatic conversion script
Id: cif_correct_tags 9268 2022-04-12 08:56:07Z antanas 
;
_cod_original_sg_symbol_Hall 'I 2x;-2yb;-2zb'
_cod_database_code 4337114

loop_
_symmetry_equiv_pos_site_id
_symmetry_equiv_pos_as_xyz
1 x,y,z
2 x,-y,-z
3 x,y+1/2,-z
4 x,-y+1/2,z
5 x+1/2,y+1/2,z+1/2
6 x+1/2,-y+1/2,-z+1/2
7 x+1/2,y,-z+1/2
8 x+1/2,-y,z+1/2

loop_
_atom_site_label
_atom_site_type_symbol
_atom_site_fract_x
_atom_site_fract_y
_atom_site_fract_z
_atom_site_adp_type
_atom_site_U_iso_or_equiv
_atom_site_site_symmetry_multiplicity
_atom_site_occupancy
_atom_site_calc_flag
Bi1 Bi 0.14052(11) 0.53793(2) 0.09739(7) Uani 0.00863(19) 8 1 d
Bi2 Bi 0.12812(13) 0.25 0.09874(12) Uani 0.0163(4) 4 1 d
Bi3 Bi 0.14101(12) 0.60594(2) -0.11974(7) Uani 0.0096(2) 8 1 d
Bi4 Bi 0.14620(12) 0.67712(2) 0.11187(7) Uani 0.0108(2) 8 1 d
Bi5 Bi -0.04510(13) 0.67426(4) -0.07572(9) Uani 0.0112(3) 8 0.902(7) d
Zn5 Zn -0.045(2) 0.6615(11) -0.081(3) Uani 0.0112(3) 8 0.098(7) d
Bi6 Bi 0.32418(11) 0.535768(19) -0.11676(7) Uani 0.0090(2) 8 1 d
Bi7 Bi 0.33579(13) 0.75 0.10382(11) Uani 0.0124(3) 4 1 d
Bi8 Bi 0.33160(11) 0.61048(2) 0.10547(7) Uani 0.0091(2) 8 1 d
Bi9 Bi 0.32314(11) 0.67949(2) -0.11111(7) Uani 0.0084(2) 8 1 d
Bi10 Bi 0.50011(13) 0.53848(2) 0.10460(8) Uani 0.0088(3) 8 0.940(7) d
Zn10 Zn 0.466(4) 0.5387(13) 0.108(4) Uani 0.0088(3) 8 0.060(7) d
Bi11 Bi 0.9552(14) 0.75 0.098(2) Uani 0.020(2) 4 0.32(2) d
Zn11 Zn 0.943(2) 0.75 0.092(3) Uani 0.020(2) 4 0.68(2) d
Zn1 Zn 0.9628(2) 0.02898(6) 0.0872(2) Uani 0.0091(6) 8 1 d
Zn2 Zn 0.4657(3) 0.25 0.1336(3) Uani 0.0143(9) 4 1 d
Zn3 Zn 0.4704(2) 0.10945(6) 0.1255(2) Uani 0.0115(6) 8 1 d
Zn4 Zn 0.96092(20) 0.60203(7) 0.0750(2) Uani 0.0094(6) 8 1 d
Zn9 Zn 0.5053(2) 0.67927(6) 0.0663(2) Uani 0.0132(7) 8 1 d
Zn6 Zn 0.7307(2) 0.60822(7) 0.0507(2) Uani 0.0130(6) 8 1 d
Zn7 Zn 0.7043(2) 0.70197(8) 0.0107(3) Uani 0.0234(8) 8 1 d
Zn8 Zn 0.7060(3) 0 0 Uani 0.0176(10) 4 1 d
P1 P 0.5882(4) 0.45858(13) 0.2006(4) Uani 0.0094(12) 8 1 d
Op1a O 0.6709(11) 0.4614(4) 0.2811(14) Uiso 0.017(3) 8 1 d
Op1b O 0.5114(10) 0.4827(4) 0.2455(14) Uiso 0.016(3) 8 1 d
Op1c O 0.6059(9) 0.4698(4) 0.0710(12) Uiso 0.008(3) 8 1 d
Op1d O 0.5549(10) 0.4201(4) 0.2048(14) Uiso 0.014(3) 8 1 d
P2 P 0.8358(4) 0.54243(13) 0.1606(4) Uani 0.0083(12) 8 1 d
Op2a O 0.8347(9) 0.5819(3) 0.1300(12) Uiso 0.010(3) 8 1 d
Op2b O 0.9144(10) 0.5244(4) 0.0917(13) Uiso 0.014(3) 8 1 d
Op2c O 0.7453(11) 0.5257(4) 0.1317(14) Uiso 0.017(3) 8 1 d
Op2d O 0.8558(10) 0.5378(4) 0.2964(13) Uiso 0.013(3) 8 1 d
P3 P 0.5912(6) 0.75 0.1926(7) Uani 0.015(2) 4 1 d
Op3a O 0.6043(15) 0.7821(6) 0.117(2) Uiso 0.039(5) 8 1 d
Op3b O 0.658(2) 0.75 0.298(3) Uiso 0.038(7) 4 1 d
Op3c O 0.496(3) 0.75 0.238(3) Uiso 0.052(8) 4 1 d
P4 P 0.5844(4) 0.32058(13) 0.2021(4) Uani 0.0094(12) 8 1 d
Op4a O 0.6638(13) 0.3246(5) 0.2834(17) Uiso 0.029(4) 8 1 d
Op4b O 0.5167(12) 0.3494(5) 0.2367(16) Uiso 0.025(4) 8 1 d
Op4c O 0.5378(11) 0.2854(4) 0.2275(15) Uiso 0.020(3) 8 1 d
Op4d O 0.6034(12) 0.3244(4) 0.0700(15) Uiso 0.020(3) 8 1 d
P5 P 0.8343(4) 0.67453(13) 0.1628(5) Uani 0.0107(13) 8 1 d
Op5b O 0.9182(10) 0.6559(4) 0.1134(14) Uiso 0.015(3) 8 1 d
Op5c O 0.7487(11) 0.6583(4) 0.0988(15) Uiso 0.019(3) 8 1 d
Op5a O 0.8374(11) 0.7133(4) 0.1263(15) Uiso 0.021(3) 8 1 d
Op5d O 0.3265(11) 0.6701(4) 0.2031(14) Uiso 0.018(3) 8 1 d
P6 P 0.5819(4) 0.61342(13) 0.2114(4) Uani 0.0099(12) 8 1 d
Op6a O 0.6621(12) 0.6119(4) 0.3013(15) Uiso 0.021(3) 8 1 d
Op6b O 0.5525(10) 0.6515(4) 0.1979(14) Uiso 0.014(3) 8 1 d
Op6c O 0.6081(10) 0.5958(4) 0.0931(13) Uiso 0.012(3) 8 1 d
Op6d O 0.5032(11) 0.5903(4) 0.2587(14) Uiso 0.018(3) 8 1 d
P7 P 0.8361(4) 0.59328(12) -0.1585(4) Uani 0.0088(12) 8 1 d
Op7a O 0.7433(12) 0.6031(4) -0.1165(15) Uiso 0.020(3) 8 1 d
Op7b O 0.9096(11) 0.6148(4) -0.0898(14) Uiso 0.017(3) 8 1 d
Op7c O 0.8543(10) 0.5543(4) -0.1407(13) Uiso 0.014(3) 8 1 d
Op7d O 0.8439(10) 0.6016(4) -0.2931(14) Uiso 0.015(3) 8 1 d
P8 P 0.8217(7) 0.25 0.1506(9) Uani 0.036(3) 4 1 d
Op8a O 0.9094(18) 0.25 0.088(2) Uiso 0.026(5) 4 1 d
Op8b O 0.770(2) 0.2175(9) 0.124(3) Uiso 0.079(9) 8 1 d
Op8c O 0.8368(16) 0.25 0.285(2) Uiso 0.019(5) 4 1 d
O1 O 0.2386(10) 0.5713(4) -0.0056(12) Uiso 0.006(2) 8 1 d
O2 O 0.2405(9) 0.6430(3) -0.0030(11) Uiso 0.004(2) 8 1 d
O3 O 0.2362(10) 0.7146(4) -0.0027(13) Uiso 0.010(3) 8 1 d
O4 O 0.2402(15) 0.5 0 Uiso 0.011(4) 4 1 d
O5 O 0.4204(9) 0.5711(4) -0.0056(12) Uiso 0.008(3) 8 1 d
O6 O 0.4253(11) 0.5 0 Uiso 0.002(3) 4 1 d
O7 O 1.0657(13) 0 0 Uiso 0.006(3) 4 1 d
O8 O 0.4188(9) 0.1428(3) 0.0081(12) Uiso 0.006(2) 8 1 d
O9 O 0.0604(10) 0.6435(4) -0.0060(14) Uiso 0.014(3) 8 1 d
O10 O 1.0482(10) 0.7872(4) 0.0122(14) Uiso 0.014(3) 8 1 d
O11 O 0.4192(9) 0.7145(3) -0.0072(11) Uiso 0.005(2) 8 1 d
O12 O 1.0534(10) 0.5710(4) -0.0118(13) Uiso 0.011(3) 8 1 d

loop_
_atom_site_aniso_label
_atom_site_aniso_type_symbol
_atom_site_aniso_U_11
_atom_site_aniso_U_22
_atom_site_aniso_U_33
_atom_site_aniso_U_12
_atom_site_aniso_U_13
_atom_site_aniso_U_23
Bi1 Bi 0.0089(3) 0.0105(4) 0.0064(3) -0.0012(3) 0.0008(3) -0.0010(3)
Bi2 Bi 0.0203(7) 0.0135(5) 0.0150(5) 0 0.0056(5) 0
Bi3 Bi 0.0093(4) 0.0104(3) 0.0092(4) 0.0001(3) -0.0019(3) 0.0002(3)
Bi4 Bi 0.0125(4) 0.0123(4) 0.0075(4) -0.0006(3) 0.0027(3) -0.0008(2)
Bi5 Bi 0.0090(4) 0.0126(6) 0.0121(4) 0.0014(4) -0.0014(3) 0.0005(4)
Zn5 Zn 0.0090(4) 0.0126(6) 0.0121(4) 0.0014(4) -0.0014(3) 0.0005(4)
Bi6 Bi 0.0082(4) 0.0108(3) 0.0079(4) -0.0002(3) 0.0011(3) 0.0001(2)
Bi7 Bi 0.0164(6) 0.0100(5) 0.0109(5) 0 0.0032(4) 0
Bi8 Bi 0.0094(4) 0.0108(3) 0.0071(3) 0.0002(3) -0.0011(3) 0.0011(3)
Bi9 Bi 0.0084(4) 0.0099(3) 0.0070(3) -0.0004(3) 0.0014(3) 0.0003(3)
Bi10 Bi 0.0089(6) 0.0083(4) 0.0091(4) 0.0009(4) -0.0047(4) -0.0002(3)
Zn10 Zn 0.0089(6) 0.0083(4) 0.0091(4) 0.0009(4) -0.0047(4) -0.0002(3)
Bi11 Bi 0.022(6) 0.0206(13) 0.017(3) 0 0.001(3) 0
Zn11 Zn 0.022(6) 0.0206(13) 0.017(3) 0 0.001(3) 0
Zn1 Zn 0.0081(11) 0.0135(11) 0.0057(10) 0.0006(9) 0.0009(9) -0.0014(8)
Zn2 Zn 0.0169(17) 0.0092(15) 0.0167(17) 0 -0.0079(15) 0
Zn3 Zn 0.0162(12) 0.0088(10) 0.0094(11) -0.0008(9) -0.0065(9) 0.0022(8)
Zn4 Zn 0.0073(10) 0.0149(10) 0.0059(10) 0.0004(9) -0.0017(8) 0.0024(8)
Zn9 Zn 0.0134(12) 0.0095(11) 0.0168(12) 0.0009(9) -0.0092(11) 0.0012(9)
Zn6 Zn 0.0074(10) 0.0191(12) 0.0124(11) -0.0002(9) 0.0012(9) -0.0008(9)
Zn7 Zn 0.0151(11) 0.0345(16) 0.0204(13) 0.0011(11) 0.0001(10) 0.0053(12)
Zn8 Zn 0.0139(15) 0.0195(17) 0.0195(17) 0 0 0.0043(15)
P1 P 0.011(2) 0.012(2) 0.005(2) 0.0009(18) -0.0047(18) 0.0001(17)
P2 P 0.009(2) 0.012(2) 0.004(2) 0.0024(18) 0.0002(17) -0.0014(17)
P3 P 0.015(4) 0.014(3) 0.015(4) 0 -0.006(3) 0
P4 P 0.011(2) 0.011(2) 0.006(2) 0.0018(18) -0.0025(17) 0.0000(17)
P5 P 0.014(3) 0.012(2) 0.006(2) 0.0009(19) -0.0010(19) 0.0024(17)
P6 P 0.011(2) 0.013(2) 0.006(2) -0.0030(18) -0.0007(17) 0.0019(18)
P7 P 0.015(2) 0.0055(19) 0.006(2) -0.0013(18) 0.0000(18) -0.0003(17)
P8 P 0.015(4) 0.083(9) 0.010(4) 0 0.008(3) 0

loop_
_atom_type_symbol
_atom_type_scat_dispersion_real
_atom_type_scat_dispersion_imag
_atom_type_scat_source
Bi -4.1077 10.2566 'International Tables Vol C tables 4.2.6.8 and 6.1.1.1'
O 0.0106 0.0060 'International Tables Vol C tables 4.2.6.8 and 6.1.1.1'
P 0.1023 0.0942 'International Tables Vol C tables 4.2.6.8 and 6.1.1.1'
Zn 0.2839 1.4301 'International Tables Vol C tables 4.2.6.8 and 6.1.1.1'

loop_
_geom_angle_atom_site_label_1
_geom_angle_atom_site_label_2
_geom_angle_atom_site_label_3
_geom_angle_site_symmetry_1
_geom_angle_site_symmetry_3
_geom_angle
Bi1 Bi1 Bi3 2_565 . 99.51(3)
Bi1 Bi1 Bi6 2_565 . 65.25(3)
Bi1 Bi1 O1 2_565 . 98.0(3)
Bi1 Bi1 O4 2_565 . 39.1(4)
Bi1 Bi1 O7 2_565 3_455 31.4(4)
Bi1 Bi1 O12 2_565 1_455 96.9(4)
Bi3 Bi1 Bi6 . . 63.90(3)
Bi3 Bi1 O1 . . 40.1(4)
Bi3 Bi1 O4 . . 97.29(6)
Bi3 Bi1 O7 . 3_455 98.17(5)
Bi3 Bi1 O12 . 1_455 36.4(4)
Bi6 Bi1 O1 . . 35.7(4)
Bi6 Bi1 O4 . . 37.1(2)
Bi6 Bi1 O7 . 3_455 91.9(4)
Bi6 Bi1 O12 . 1_455 94.7(4)
O1 Bi1 O4 . . 72.5(4)
O1 Bi1 O7 . 3_455 117.0(4)
O1 Bi1 O12 . 1_455 76.5(5)
O4 Bi1 O7 . 3_455 70.6(6)
O4 Bi1 O12 . 1_455 117.8(4)
O7 Bi1 O12 3_455 1_455 78.1(5)
Bi4 Bi2 Bi4 2_565 3_545 98.69(4)
Bi4 Bi2 Bi11 2_565 2_465 68.4(2)
Bi4 Bi2 O3 2_565 2_565 38.6(4)
Bi4 Bi2 O3 2_565 3_545 95.0(4)
Bi4 Bi2 O10 2_565 2_465 99.1(4)
Bi4 Bi2 O10 2_565 3_445 36.3(4)
Bi4 Bi2 Bi11 3_545 2_465 68.4(2)
Bi4 Bi2 O3 3_545 2_565 95.0(4)
Bi4 Bi2 O3 3_545 3_545 38.6(4)
Bi4 Bi2 O10 3_545 2_465 36.3(4)
Bi4 Bi2 O10 3_545 3_445 99.1(4)
Bi11 Bi2 O3 2_465 2_565 102.4(5)
Bi11 Bi2 O3 2_465 3_545 102.4(5)
Bi11 Bi2 O10 2_465 2_465 39.8(4)
Bi11 Bi2 O10 2_465 3_445 39.8(4)
O3 Bi2 O3 2_565 3_545 69.9(5)
O3 Bi2 O10 2_565 2_465 117.9(5)
O3 Bi2 O10 2_565 3_445 74.9(5)
O3 Bi2 O10 3_545 2_465 74.9(5)
O3 Bi2 O10 3_545 3_445 117.9(5)
O10 Bi2 O10 2_465 3_445 78.9(6)
Bi1 Bi3 Bi4 . . 92.83(2)
Bi1 Bi3 Bi5 . . 113.90(4)
Bi1 Bi3 Bi6 . . 58.98(3)
Bi1 Bi3 Bi8 . . 64.96(3)
Bi1 Bi3 O1 . . 38.2(4)
Bi1 Bi3 O9 . . 94.1(4)
Bi1 Bi3 O12 . 1_455 35.6(4)
Bi4 Bi3 Bi5 . . 55.54(3)
Bi4 Bi3 Bi6 . . 119.04(4)
Bi4 Bi3 Bi8 . . 59.31(3)
Bi4 Bi3 O1 . . 90.8(3)
Bi4 Bi3 O9 . . 33.1(4)
Bi4 Bi3 O12 . 1_455 93.7(4)
Bi5 Bi3 Bi6 . . 171.96(3)
Bi5 Bi3 Bi8 . . 114.73(3)
Bi5 Bi3 O1 . . 139.3(3)
Bi5 Bi3 O9 . . 27.8(4)
Bi5 Bi3 O12 . 1_455 85.2(4)
Bi6 Bi3 Bi8 . . 59.79(3)
Bi6 Bi3 O1 . . 32.8(3)
Bi6 Bi3 O9 . . 144.6(4)
Bi6 Bi3 O12 . 1_455 89.4(4)
Bi8 Bi3 O1 . . 37.0(3)
Bi8 Bi3 O9 . . 89.2(4)
Bi8 Bi3 O12 . 1_455 95.5(4)
O1 Bi3 O9 . . 111.9(5)
O1 Bi3 O12 . 1_455 73.9(5)
O9 Bi3 O12 . 1_455 76.2(5)
Bi2 Bi4 Bi3 2_565 . 95.56(3)
Bi2 Bi4 Bi5 2_565 . 65.05(4)
Bi2 Bi4 Bi8 2_565 . 123.79(5)
Bi2 Bi4 Bi9 2_565 . 65.56(4)
Bi2 Bi4 O2 2_565 . 96.3(3)
Bi2 Bi4 O3 2_565 . 38.9(4)
Bi2 Bi4 O9 2_565 . 90.5(4)
Bi2 Bi4 O10 2_565 4_465 35.3(4)
Bi3 Bi4 Bi5 . . 63.11(4)
Bi3 Bi4 Bi8 . . 60.81(3)
Bi3 Bi4 Bi9 . . 63.49(3)
Bi3 Bi4 O2 . . 38.5(3)
Bi3 Bi4 O3 . . 94.0(4)
Bi3 Bi4 O9 . . 33.4(4)
Bi3 Bi4 O10 . 4_465 94.4(4)
Bi5 Bi4 Bi8 . . 123.77(4)
Bi5 Bi4 Bi9 . . 99.58(4)
Bi5 Bi4 O2 . . 97.7(3)
Bi5 Bi4 O3 . . 98.4(4)
Bi5 Bi4 O9 . . 34.3(4)
Bi5 Bi4 O10 . 4_465 38.3(4)
Bi8 Bi4 Bi9 . . 58.24(3)
Bi8 Bi4 O2 . . 33.0(3)
Bi8 Bi4 O3 . . 89.2(4)
Bi8 Bi4 O9 . . 90.9(4)
Bi8 Bi4 O10 . 4_465 149.5(4)
Bi9 Bi4 O2 . . 35.8(3)
Bi9 Bi4 O3 . . 36.2(4)
Bi9 Bi4 O9 . . 90.8(4)
Bi9 Bi4 O10 . 4_465 96.0(4)
O2 Bi4 O3 . . 71.9(5)
O2 Bi4 O9 . . 71.8(5)
O2 Bi4 O10 . 4_465 116.5(5)
O3 Bi4 O9 . . 110.2(5)
O3 Bi4 O10 . 4_465 74.2(5)
O9 Bi4 O10 . 4_465 71.9(5)
Bi3 Bi5 Bi4 . . 61.36(4)
Bi3 Bi5 Zn5 . . 46(4)
Bi3 Bi5 Bi11 . 1_455 129.5(3)
Bi3 Bi5 Zn4 . 1_455 57.91(6)
Bi3 Bi5 Op5b . 1_455 94.8(4)
Bi3 Bi5 Op7b . 1_455 62.9(4)
Bi3 Bi5 O9 . . 30.0(4)
Bi3 Bi5 O10 . 4_465 93.4(4)
Bi4 Bi5 Zn5 . . 96(4)
Bi4 Bi5 Bi11 . 1_455 68.8(3)
Bi4 Bi5 Zn4 . 1_455 71.99(6)
Bi4 Bi5 Op5b . 1_455 69.3(4)
Bi4 Bi5 Op7b . 1_455 107.2(4)
Bi4 Bi5 O9 . . 36.9(4)
Bi4 Bi5 O10 . 4_465 39.1(4)
Zn5 Bi5 Bi11 . 1_455 153(4)
Zn5 Bi5 Zn4 . 1_455 39(4)
Zn5 Bi5 Op5b . 1_455 80(4)
Zn5 Bi5 Op7b . 1_455 17(4)
Zn5 Bi5 O9 . . 59(4)
Zn5 Bi5 O10 . 4_465 135(4)
Bi11 Bi5 Zn4 1_455 1_455 114.3(4)
Bi11 Bi5 Op5b 1_455 1_455 74.6(5)
Bi11 Bi5 Op7b 1_455 1_455 146.1(5)
Bi11 Bi5 O9 1_455 . 104.6(5)
Bi11 Bi5 O10 1_455 4_465 37.9(5)
Zn4 Bi5 Op5b 1_455 1_455 42.6(4)
Zn4 Bi5 Op7b 1_455 1_455 39.5(4)
Zn4 Bi5 O9 1_455 . 46.4(4)
Zn4 Bi5 O10 1_455 4_465 108.0(4)
Op5b Bi5 Op7b 1_455 1_455 72.8(5)
Op5b Bi5 O9 1_455 . 70.3(6)
Op5b Bi5 O10 1_455 4_465 86.4(5)
Op7b Bi5 O9 1_455 . 72.7(6)
Op7b Bi5 O10 1_455 4_465 146.0(6)
O9 Bi5 O10 . 4_465 75.2(6)
Bi5 Zn5 Zn4 . 1_455 135(4)
Bi5 Zn5 Op7b . 1_455 159(5)
Bi5 Zn5 O9 . . 108(4)
Zn4 Zn5 Op7b 1_455 1_455 45.9(9)
Zn4 Zn5 O9 1_455 . 54.4(10)
Op7b Zn5 O9 1_455 . 88.5(18)
Bi1 Bi6 Bi3 . . 57.12(3)
Bi1 Bi6 Bi6 . 2_565 63.65(3)
Bi1 Bi6 Bi8 . . 64.36(3)
Bi1 Bi6 Bi10 . . 94.70(3)
Bi1 Bi6 Zn10 . . 88.2(10)
Bi1 Bi6 O1 . . 36.0(4)
Bi1 Bi6 O4 . . 38.6(3)
Bi1 Bi6 O5 . . 95.1(3)
Bi3 Bi6 Bi6 . 2_565 120.77(4)
Bi3 Bi6 Bi8 . . 59.95(3)
Bi3 Bi6 Bi10 . . 120.03(3)
Bi3 Bi6 Zn10 . . 116.0(9)
Bi3 Bi6 O1 . . 34.6(3)
Bi3 Bi6 O4 . . 92.1(4)
Bi3 Bi6 O5 . . 92.0(3)
Bi6 Bi6 Bi8 2_565 . 94.75(2)
Bi6 Bi6 Bi10 2_565 . 62.69(3)
Bi6 Bi6 Zn10 2_565 . 59.4(9)
Bi6 Bi6 O1 2_565 . 92.7(3)
Bi6 Bi6 O4 2_565 . 33.3(5)
Bi6 Bi6 O5 2_565 . 92.5(3)
Bi8 Bi6 Bi10 . . 60.12(3)
Bi8 Bi6 Zn10 . . 56.6(9)
Bi8 Bi6 O1 . . 36.2(4)
Bi8 Bi6 O4 . . 94.89(3)
Bi8 Bi6 O5 . . 36.2(3)
Bi10 Bi6 Zn10 . . 6.5(10)
Bi10 Bi6 O1 . . 90.3(4)
Bi10 Bi6 O4 . . 90.8(4)
Bi10 Bi6 O5 . . 33.8(3)
Zn10 Bi6 O1 . . 85.0(10)
Zn10 Bi6 O4 . . 85.7(10)
Zn10 Bi6 O5 . . 34.5(9)
O1 Bi6 O4 . . 74.2(4)
O1 Bi6 O5 . . 72.3(5)
O4 Bi6 O5 . . 111.9(4)
Bi9 Bi7 Bi9 . 4_565 95.84(3)
Bi9 Bi7 Bi11 . 6_465 127.97(12)
Bi9 Bi7 Zn2 . 2_565 59.20(5)
Bi9 Bi7 O3 . . 36.3(4)
Bi9 Bi7 O3 . 4_565 93.1(4)
Bi9 Bi7 O11 . . 36.8(3)
Bi9 Bi7 O11 . 4_565 96.0(3)
Bi9 Bi7 Bi11 4_565 6_465 127.97(12)
Bi9 Bi7 Zn2 4_565 2_565 59.20(5)
Bi9 Bi7 O3 4_565 . 93.1(4)
Bi9 Bi7 O3 4_565 4_565 36.3(4)
Bi9 Bi7 O11 4_565 . 96.0(3)
Bi9 Bi7 O11 4_565 4_565 36.8(3)
Bi11 Bi7 Zn2 6_465 2_565 116.5(3)
Bi11 Bi7 O3 6_465 . 138.6(4)
Bi11 Bi7 O3 6_465 4_565 138.6(4)
Bi11 Bi7 O11 6_465 . 103.8(4)
Bi11 Bi7 O11 6_465 4_565 103.8(4)
Zn2 Bi7 O3 2_565 . 87.3(4)
Zn2 Bi7 O3 2_565 4_565 87.3(4)
Zn2 Bi7 O11 2_565 . 38.5(3)
Zn2 Bi7 O11 2_565 4_565 38.5(3)
O3 Bi7 O3 . 4_565 70.7(5)
O3 Bi7 O11 . . 73.1(5)
O3 Bi7 O11 . 4_565 114.6(5)
O3 Bi7 O11 4_565 . 114.6(5)
O3 Bi7 O11 4_565 4_565 73.1(5)
O11 Bi7 O11 . 4_565 75.1(5)
Bi3 Bi8 Bi4 . . 59.88(3)
Bi3 Bi8 Bi6 . . 60.26(3)
Bi3 Bi8 Bi9 . . 63.51(3)
Bi3 Bi8 Bi10 . . 117.69(3)
Bi3 Bi8 Zn3 . 3_555 86.39(6)
Bi3 Bi8 O1 . . 36.2(3)
Bi3 Bi8 O2 . . 36.8(3)
Bi3 Bi8 O5 . . 91.8(3)
Bi3 Bi8 O8 . 3_555 94.3(3)
Bi4 Bi8 Bi6 . . 120.08(5)
Bi4 Bi8 Bi9 . . 59.33(3)
Bi4 Bi8 Bi10 . . 174.96(5)
Bi4 Bi8 Zn3 . 3_555 118.58(5)
Bi4 Bi8 O1 . . 90.7(3)
Bi4 Bi8 O2 . . 34.8(3)
Bi4 Bi8 O5 . . 148.5(3)
Bi4 Bi8 O8 . 3_555 93.6(3)
Bi6 Bi8 Bi9 . . 95.81(3)
Bi6 Bi8 Bi10 . . 57.47(3)
Bi6 Bi8 Zn3 . 3_555 59.45(5)
Bi6 Bi8 O1 . . 33.6(3)
Bi6 Bi8 O2 . . 92.2(3)
Bi6 Bi8 O5 . . 35.6(3)
Bi6 Bi8 O8 . 3_555 93.1(3)
Bi9 Bi8 Bi10 . . 124.32(5)
Bi9 Bi8 Zn3 . 3_555 59.83(5)
Bi9 Bi8 O1 . . 94.8(3)
Bi9 Bi8 O2 . . 35.8(4)
Bi9 Bi8 O5 . . 97.2(3)
Bi9 Bi8 O8 . 3_555 38.2(3)
Bi10 Bi8 Zn3 . 3_555 64.64(5)
Bi10 Bi8 O1 . . 85.6(3)
Bi10 Bi8 O2 . . 145.8(3)
Bi10 Bi8 O5 . . 31.9(3)
Bi10 Bi8 O8 . 3_555 91.0(4)
Zn3 Bi8 O1 3_555 . 86.5(3)
Zn3 Bi8 O2 3_555 . 87.2(3)
Zn3 Bi8 O5 3_555 . 39.6(3)
Zn3 Bi8 O8 3_555 3_555 35.4(3)
O1 Bi8 O2 . . 73.0(5)
O1 Bi8 O5 . . 69.2(5)
O1 Bi8 O8 . 3_555 112.7(5)
O2 Bi8 O5 . . 114.0(5)
O2 Bi8 O8 . 3_555 73.9(5)
O5 Bi8 O8 . 3_555 73.8(5)
Bi4 Bi9 Bi7 . . 66.04(3)
Bi4 Bi9 Bi8 . . 62.43(3)
Bi4 Bi9 O2 . . 37.5(3)
Bi4 Bi9 O3 . . 38.5(4)
Bi4 Bi9 O8 . 3_555 94.7(3)
Bi4 Bi9 O11 . . 96.4(3)
Bi7 Bi9 Bi8 . . 95.07(3)
Bi7 Bi9 O2 . . 97.3(3)
Bi7 Bi9 O3 . . 38.4(4)
Bi7 Bi9 O8 . 3_555 94.7(3)
Bi7 Bi9 O11 . . 35.8(3)
Bi8 Bi9 O2 . . 35.5(4)
Bi8 Bi9 O3 . . 95.1(4)
Bi8 Bi9 O8 . 3_555 36.1(3)
Bi8 Bi9 O11 . . 93.4(3)
O2 Bi9 O3 . . 75.9(5)
O2 Bi9 O8 . 3_555 71.5(5)
O2 Bi9 O11 . . 115.6(5)
O3 Bi9 O8 . 3_555 116.4(5)
O3 Bi9 O11 . . 74.2(5)
O8 Bi9 O11 3_555 . 73.3(5)
Bi6 Bi10 Bi8 . . 62.41(3)
Bi6 Bi10 Bi10 . 2_565 62.95(3)
Bi6 Bi10 Zn10 . . 48(6)
Bi6 Bi10 O5 . . 37.7(4)
Bi6 Bi10 O6 . . 40.7(2)
Bi8 Bi10 Bi10 . 2_565 125.35(5)
Bi8 Bi10 Zn10 . . 47(6)
Bi8 Bi10 O5 . . 36.1(4)
Bi8 Bi10 O6 . . 99.0(3)
Bi10 Bi10 Zn10 2_565 . 93(6)
Bi10 Bi10 O5 2_565 . 95.2(4)
Bi10 Bi10 O6 2_565 . 30.5(4)
Zn10 Bi10 O5 . . 59(6)
Zn10 Bi10 O6 . . 63(6)
O5 Bi10 O6 . . 78.2(4)
Bi6 Zn10 Bi10 . . 125(6)
Bi6 Zn10 Op2d . 7_455 83(2)
Bi6 Zn10 O5 . . 43.7(13)
Bi6 Zn10 O6 . . 46.8(12)
Bi10 Zn10 Op2d . 7_455 151(7)
Bi10 Zn10 O5 . . 108(6)
Bi10 Zn10 O6 . . 104(6)
Op2d Zn10 O5 7_455 . 95(3)
Op2d Zn10 O6 7_455 . 94(3)
O5 Zn10 O6 . . 88(2)
Bi2 Bi11 Bi5 2_665 1_655 68.6(4)
Bi2 Bi11 Bi5 2_665 4_665 68.6(4)
Bi2 Bi11 Bi7 2_665 6_565 158.6(7)
Bi2 Bi11 Zn11 2_665 . 119(13)
Bi2 Bi11 Op3c 2_665 6_565 112.9(14)
Bi2 Bi11 Op5a 2_665 . 132.7(8)
Bi2 Bi11 Op5a 2_665 4_565 132.7(8)
Bi2 Bi11 Op8a 2_665 2_565 67.2(9)
Bi2 Bi11 O10 2_665 . 40.5(6)
Bi2 Bi11 O10 2_665 4_565 40.5(6)
Bi5 Bi11 Bi5 1_655 4_665 111.9(7)
Bi5 Bi11 Bi7 1_655 6_565 119.7(4)
Bi5 Bi11 Zn11 1_655 . 79(7)
Bi5 Bi11 Op3c 1_655 6_565 122.2(4)
Bi5 Bi11 Op5a 1_655 . 64.3(5)
Bi5 Bi11 Op5a 1_655 4_565 126.2(9)
Bi5 Bi11 Op8a 1_655 2_565 57.8(4)
Bi5 Bi11 O10 1_655 . 106.8(9)
Bi5 Bi11 O10 1_655 4_565 38.9(5)
Bi5 Bi11 Bi7 4_665 6_565 119.7(4)
Bi5 Bi11 Zn11 4_665 . 79(7)
Bi5 Bi11 Op3c 4_665 6_565 122.2(4)
Bi5 Bi11 Op5a 4_665 . 126.2(9)
Bi5 Bi11 Op5a 4_665 4_565 64.3(5)
Bi5 Bi11 Op8a 4_665 2_565 57.8(4)
Bi5 Bi11 O10 4_665 . 38.9(5)
Bi5 Bi11 O10 4_665 4_565 106.8(9)
Bi7 Bi11 Zn11 6_565 . 82(13)
Bi7 Bi11 Op3c 6_565 6_565 45.7(13)
Bi7 Bi11 Op5a 6_565 . 60.9(7)
Bi7 Bi11 Op5a 6_565 4_565 60.9(7)
Bi7 Bi11 Op8a 6_565 2_565 134.2(11)
Bi7 Bi11 O10 6_565 . 132.8(7)
Bi7 Bi11 O10 6_565 4_565 132.8(7)
Zn11 Bi11 Op3c . 6_565 128(13)
Zn11 Bi11 Op5a . . 48(7)
Zn11 Bi11 Op5a . 4_565 48(7)
Zn11 Bi11 Op8a . 2_565 52(13)
Zn11 Bi11 O10 . . 116(9)
Zn11 Bi11 O10 . 4_565 116(9)
Op3c Bi11 Op5a 6_565 . 95.9(13)
Op3c Bi11 Op5a 6_565 4_565 95.9(13)
Op3c Bi11 Op8a 6_565 2_565 179.9(18)
Op3c Bi11 O10 6_565 . 103.0(13)
Op3c Bi11 O10 6_565 4_565 103.0(13)
Op5a Bi11 Op5a . 4_565 76.5(9)
Op5a Bi11 Op8a . 2_565 84.1(10)
Op5a Bi11 O10 . . 161.0(14)
Op5a Bi11 O10 . 4_565 98.5(6)
Op5a Bi11 Op8a 4_565 2_565 84.1(10)
Op5a Bi11 O10 4_565 . 98.5(6)
Op5a Bi11 O10 4_565 4_565 161.0(14)
Op8a Bi11 O10 2_565 . 77.1(10)
Op8a Bi11 O10 2_565 4_565 77.1(10)
O10 Bi11 O10 . 4_565 80.3(10)
Bi11 Zn11 Op3c . 6_565 48(13)
Bi11 Zn11 Op8a . 2_565 124(14)
Op3c Zn11 Op8a 6_565 2_565 172(2)
Op1b Zn1 Op7c 6_555 3_545 96.4(6)
Bi7 Zn2 Op4c 2_565 . 137.2(5)
Bi7 Zn2 Op4c 2_565 4_555 137.2(5)
Bi7 Zn2 O11 2_565 2_565 41.5(4)
Bi7 Zn2 O11 2_565 3_545 41.5(4)
Op4c Zn2 Op4c . 4_555 83.8(7)
Op4c Zn2 O11 . 2_565 95.7(6)
Op4c Zn2 O11 . 3_545 165.3(6)
Op4c Zn2 O11 4_555 2_565 165.3(6)
Op4c Zn2 O11 4_555 3_545 95.7(6)
O11 Zn2 O11 2_565 3_545 81.1(5)
Bi8 Zn3 Op1d 3_545 4_555 141.4(5)
Bi8 Zn3 O8 3_545 . 39.8(4)
Op1d Zn3 O8 4_555 . 160.5(6)
Bi5 Zn4 Zn5 1_655 1_655 6.2(7)
Bi5 Zn4 Op6d 1_655 7_555 133.0(4)
Bi5 Zn4 Op7b 1_655 . 47.0(4)
Bi5 Zn4 O12 1_655 . 105.0(4)
Zn5 Zn4 Op6d 1_655 7_555 138.6(8)
Zn5 Zn4 Op7b 1_655 . 41.6(8)
Zn5 Zn4 O12 1_655 . 100.6(8)
Op6d Zn4 Op7b 7_555 . 176.2(7)
Op6d Zn4 O12 7_555 . 96.1(6)
Op7b Zn4 O12 . . 87.4(6)
Op6b Zn9 O8 . 3_555 99.5(6)
Op6b Zn9 O11 . . 153.5(6)
O8 Zn9 O11 3_555 . 83.7(5)
Op2a Zn6 Op5c . . 104.4(6)
Op2a Zn6 Op6c . . 118.6(6)
Op2a Zn6 Op7a . . 108.0(6)
Op5c Zn6 Op6c . . 106.9(7)
Op5c Zn6 Op7a . . 110.6(7)
Op6c Zn6 Op7a . . 108.1(7)
Op3a Zn7 Op4d 4_565 2_565 82.6(8)
Op3a Zn7 Op5c 4_565 . 101.2(8)
Op3a Zn7 Op8b 4_565 3_555 139.7(13)
Op4d Zn7 Op5c 2_565 . 92.9(7)
Op4d Zn7 Op8b 2_565 3_555 100.1(12)
Op5c Zn7 Op8b . 3_555 118.6(12)
Op1c Zn8 Op1c 3_545 4_555 86.8(6)
Op1c Zn8 Op2c 3_545 3_545 102.2(6)
Op1c Zn8 Op2c 3_545 4_555 104.0(6)
Op1c Zn8 Op2c 4_555 3_545 104.0(6)
Op1c Zn8 Op2c 4_555 4_555 102.2(6)
Op2c Zn8 Op2c 3_545 4_555 143.8(7)
Op1a P1 Op1b . . 110.7(9)
Op1a P1 Op1c . . 113.9(8)
Op1a P1 Op1d . . 107.7(9)
Op1b P1 Op1c . . 105.6(8)
Op1b P1 Op1d . . 108.6(8)
Op1c P1 Op1d . . 110.3(8)
Zn1 Op1b P1 6_455 . 115.2(8)
Zn8 Op1c P1 3_555 . 130.6(8)
Zn3 Op1d P1 4_555 . 139.0(10)
Op2a P2 Op2b . . 109.0(8)
Op2a P2 Op2c . . 110.6(8)
Op2a P2 Op2d . . 109.2(8)
Op2b P2 Op2c . . 111.6(9)
Op2b P2 Op2d . . 107.2(8)
Op2c P2 Op2d . . 109.2(9)
Zn6 Op2a P2 . . 125.7(8)
Zn8 Op2c P2 3_555 . 131.6(10)
Zn10 Op2d P2 7_555 . 133.7(18)
Op3a P3 Op3a . 4_565 109.1(13)
Op3a P3 Op3b . . 110.6(11)
Op3a P3 Op3c . . 108.2(12)
Op3a P3 Op3b 4_565 . 110.6(11)
Op3a P3 Op3c 4_565 . 108.2(12)
Op3b P3 Op3c . . 110.2(19)
Zn7 Op3a P3 4_565 . 133.0(14)
Bi11 Op3c Zn11 6_465 6_465 4.3(12)
Bi11 Op3c P3 6_465 . 128(2)
Zn11 Op3c P3 6_465 . 132(3)
Op4a P4 Op4b . . 106.5(10)
Op4a P4 Op4c . . 109.2(10)
Op4a P4 Op4d . . 116.3(10)
Op4b P4 Op4c . . 106.5(10)
Op4b P4 Op4d . . 107.4(10)
Op4c P4 Op4d . . 110.5(9)
Zn2 Op4c P4 . . 136.4(10)
Zn7 Op4d P4 2_565 . 121.9(10)
Op5b P5 Op5c . . 107.6(9)
Op5b P5 Op5a . . 109.0(9)
Op5b P5 Op5d . 7_555 111.7(9)
Op5c P5 Op5a . . 106.1(9)
Op5c P5 Op5d . 7_555 110.3(9)
Op5a P5 Op5d . 7_555 112.0(9)
Bi5 Op5b P5 1_655 . 112.6(8)
Zn6 Op5c Zn7 . . 127.0(8)
Zn6 Op5c P5 . . 126.9(10)
Zn7 Op5c P5 . . 99.3(8)
Bi11 Op5a P5 . . 131.0(10)
Op6a P6 Op6b . . 108.5(9)
Op6a P6 Op6c . . 110.6(9)
Op6a P6 Op6d . . 109.1(9)
Op6b P6 Op6c . . 113.7(9)
Op6b P6 Op6d . . 111.1(9)
Op6c P6 Op6d . . 103.8(8)
Zn9 Op6b P6 . . 134.1(10)
Zn6 Op6c P6 . . 110.1(8)
Zn4 Op6d P6 7_455 . 115.1(9)
Op7a P7 Op7b . . 110.5(9)
Op7a P7 Op7c . . 111.4(9)
Op7a P7 Op7d . . 108.9(9)
Op7b P7 Op7c . . 108.8(9)
Op7b P7 Op7d . . 108.9(9)
Op7c P7 Op7d . . 108.3(8)
Zn6 Op7a P7 . . 115.3(10)
Bi5 Op7b Zn5 1_655 1_655 4.3(10)
Bi5 Op7b Zn4 1_655 . 93.5(6)
Bi5 Op7b P7 1_655 . 136.9(9)
Zn5 Op7b Zn4 1_655 . 92.6(12)
Zn5 Op7b P7 1_655 . 139.4(14)
Zn4 Op7b P7 . . 125.2(9)
Zn1 Op7c P7 3_555 . 131.5(9)
Op8a P8 Op8b . . 110.9(15)
Op8a P8 Op8b . 4_555 110.9(15)
Op8a P8 Op8c . . 110.1(15)
Op8b P8 Op8b . 4_555 112(2)
Op8b P8 Op8c . . 106.1(15)
Op8b P8 Op8c 4_555 . 106.1(15)
Bi11 Op8a Zn11 2_565 2_565 4.3(11)
Bi11 Op8a P8 2_565 . 136.6(17)
Zn11 Op8a P8 2_565 . 132.3(19)
Zn7 Op8b P8 3_545 . 134(2)
Bi1 O1 Bi3 . . 101.7(6)
Bi1 O1 Bi6 . . 108.2(6)
Bi1 O1 Bi8 . . 117.1(6)
Bi3 O1 Bi6 . . 112.6(5)
Bi3 O1 Bi8 . . 106.8(5)
Bi6 O1 Bi8 . . 110.2(6)
Bi4 O2 Bi8 . . 112.2(5)
Bi4 O2 Bi9 . . 106.7(5)
Bi8 O2 Bi9 . . 108.6(6)
Bi2 O3 Bi4 2_565 . 102.4(6)
Bi2 O3 Bi7 2_565 . 109.5(6)
Bi2 O3 Bi9 2_565 . 119.1(6)
Bi4 O3 Bi7 . . 115.5(6)
Bi4 O3 Bi9 . . 105.4(6)
Bi7 O3 Bi9 . . 105.3(6)
Bi1 O4 Bi1 . 2_565 101.7(8)
Bi1 O4 Bi6 . . 104.27(7)
Bi1 O4 Bi6 . 2_565 116.52(8)
Bi1 O4 Bi6 2_565 . 116.52(8)
Bi1 O4 Bi6 2_565 2_565 104.27(7)
Bi6 O4 Bi6 . 2_565 113.4(9)
Bi6 O5 Bi8 . . 108.2(5)
Bi6 O5 Bi10 . . 108.5(6)
Bi6 O5 Zn10 . . 101.9(18)
Bi8 O5 Bi10 . . 112.0(6)
Bi8 O5 Zn10 . . 104.9(17)
Bi10 O5 Zn10 . . 13.0(19)
Bi10 O6 Bi10 . 2_565 119.0(7)
Bi10 O6 Zn10 . . 12.8(19)
Bi10 O6 Zn10 . 2_565 132(2)
Bi10 O6 Zn10 2_565 . 132(2)
Bi10 O6 Zn10 2_565 2_565 12.8(19)
Zn10 O6 Zn10 . 2_565 145(3)
Bi1 O7 Bi1 3_645 4_655 117.1(9)
Bi8 O8 Bi9 3_545 3_545 105.7(5)
Bi8 O8 Zn3 3_545 . 104.7(6)
Bi8 O8 Zn9 3_545 3_545 120.4(6)
Bi9 O8 Zn3 3_545 . 106.8(6)
Bi9 O8 Zn9 3_545 3_545 100.2(5)
Zn3 O8 Zn9 . 3_545 117.5(7)
Bi3 O9 Bi4 . . 113.5(6)
Bi3 O9 Bi5 . . 122.2(7)
Bi3 O9 Zn5 . . 114.2(13)
Bi4 O9 Bi5 . . 108.8(6)
Bi4 O9 Zn5 . . 121.4(14)
Bi5 O9 Zn5 . . 12.8(12)
Bi2 O10 Bi4 2_665 4_665 108.4(6)
Bi2 O10 Bi5 2_665 4_665 119.7(7)
Bi2 O10 Bi11 2_665 . 99.7(7)
Bi4 O10 Bi5 4_665 4_665 102.6(6)
Bi4 O10 Bi11 4_665 . 124.5(9)
Bi5 O10 Bi11 4_665 . 103.3(8)
Bi7 O11 Bi9 . . 107.4(5)
Bi7 O11 Zn2 . 2_565 100.0(5)
Bi7 O11 Zn9 . . 121.6(6)
Bi9 O11 Zn2 . 2_565 103.7(5)
Bi9 O11 Zn9 . . 102.4(5)
Zn2 O11 Zn9 2_565 . 120.1(6)
Bi1 O12 Bi3 1_655 1_655 108.0(6)
Bi1 O12 Zn4 1_655 . 117.3(7)
Bi3 O12 Zn4 1_655 . 107.7(6)

loop_
_geom_bond_atom_site_label_1
_geom_bond_atom_site_label_2
_geom_bond_site_symmetry_2
_geom_bond_distance
Bi1 Bi1 2_565 3.6255(11)
Bi1 Bi3 . 3.5600(11)
Bi1 Bi6 . 3.6326(19)
Bi1 O1 . 2.250(14)
Bi1 O4 . 2.337(14)
Bi1 O7 3_455 2.124(10)
Bi1 O12 1_455 2.180(15)
Bi2 Bi4 2_565 3.6589(12)
Bi2 Bi4 3_545 3.6589(12)
Bi2 Bi11 2_465 3.38(2)
Bi2 O3 2_565 2.355(15)
Bi2 O3 3_545 2.355(15)
Bi2 O10 2_465 2.227(16)
Bi2 O10 3_445 2.227(16)
Bi3 Bi4 . 3.7603(11)
Bi3 Bi5 . 3.821(2)
Bi3 Bi6 . 3.8069(19)
Bi3 Bi8 . 3.7950(19)
Bi3 O1 . 2.341(14)
Bi3 O9 . 2.259(15)
Bi3 O12 1_455 2.220(15)
Bi4 Bi5 . 3.533(2)
Bi4 Bi8 . 3.7383(19)
Bi4 Bi9 . 3.6272(19)
Bi4 O2 . 2.304(13)
Bi4 O3 . 2.339(15)
Bi4 O9 . 2.239(15)
Bi4 O10 4_465 2.283(16)
Bi5 Zn5 . 0.49(4)
Bi5 Bi11 1_455 3.482(14)
Bi5 Zn4 1_455 3.233(3)
Bi5 Op5b 1_455 2.305(15)
Bi5 Op7b 1_455 2.368(16)
Bi5 O9 . 2.104(15)
Bi5 O10 4_465 2.245(16)
Zn5 Zn4 1_455 2.87(4)
Zn5 Op7b 1_455 1.91(4)
Zn5 O9 . 1.90(4)
Bi6 Bi6 2_565 3.7842(10)
Bi6 Bi8 . 3.7889(11)
Bi6 Bi10 . 3.604(2)
Bi6 Zn10 . 3.29(6)
Bi6 O1 . 2.234(14)
Bi6 O4 . 2.264(12)
Bi6 O5 . 2.324(14)
Bi7 Bi9 . 3.6182(11)
Bi7 Bi9 4_565 3.6182(11)
Bi7 Bi11 6_465 3.79(2)
Bi7 Zn2 2_565 3.291(4)
Bi7 O3 . 2.330(15)
Bi7 O3 4_565 2.330(15)
Bi7 O11 . 2.216(13)
Bi7 O11 4_565 2.216(13)
Bi8 Bi9 . 3.5855(11)
Bi8 Bi10 . 3.7066(19)
Bi8 Zn3 3_555 3.313(3)
Bi8 O1 . 2.384(14)
Bi8 O2 . 2.200(13)
Bi8 O5 . 2.353(14)
Bi8 O8 3_555 2.195(13)
Bi9 O2 . 2.215(13)
Bi9 O3 . 2.220(15)
Bi9 O8 3_555 2.302(13)
Bi9 O11 . 2.273(13)
Bi10 Bi10 2_565 3.7588(12)
Bi10 Zn10 . 0.50(7)
Bi10 O5 . 2.115(14)
Bi10 O6 . 2.181(8)
Zn10 Op2d 7_455 1.96(6)
Zn10 O5 . 1.90(5)
Zn10 O6 . 2.00(5)
Bi11 Zn11 . 0.20(4)
Bi11 Op3c 6_565 1.95(4)
Bi11 Op5a . 2.26(2)
Bi11 Op5a 4_565 2.26(2)
Bi11 Op8a 2_565 2.19(4)
Bi11 O10 . 2.20(2)
Bi11 O10 4_565 2.20(2)
Zn11 Op3c 6_565 2.07(5)
Zn11 Op8a 2_565 2.08(5)
Zn1 Op1b 6_555 2.062(15)
Zn1 Op7c 3_545 1.968(15)
Zn2 Op4c . 2.016(17)
Zn2 Op4c 4_555 2.016(17)
Zn2 O11 2_565 2.078(13)
Zn2 O11 3_545 2.078(13)
Zn3 Op1d 4_555 1.904(15)
Zn3 O8 . 1.986(13)
Zn4 Op6d 7_555 2.021(16)
Zn4 Op7b . 2.062(16)
Zn4 O12 . 2.056(15)
Zn9 Op6b . 1.949(15)
Zn9 O8 3_555 2.064(14)
Zn9 O11 . 2.027(13)
Zn6 Op2a . 2.042(14)
Zn6 Op5c . 2.002(16)
Zn6 Op6c . 1.934(15)
Zn6 Op7a . 1.899(17)
Zn7 Op3a 4_565 2.00(2)
Zn7 Op4d 2_565 2.018(17)
Zn7 Op5c . 2.043(17)
Zn7 Op8b 3_555 1.89(4)
Zn8 Op1c 3_545 2.039(14)
Zn8 Op1c 4_555 2.039(14)
Zn8 Op2c 3_545 1.868(16)
Zn8 Op2c 4_555 1.868(16)
P1 Op1a . 1.527(17)
P1 Op1b . 1.548(16)
P1 Op1c . 1.540(14)
P1 Op1d . 1.546(16)
P2 Op2a . 1.544(14)
P2 Op2b . 1.557(16)
P2 Op2c . 1.519(17)
P2 Op2d . 1.566(16)
P3 Op3a . 1.50(2)
P3 Op3a 4_565 1.50(2)
P3 Op3b . 1.54(3)
P3 Op3c . 1.50(4)
P4 Op4a . 1.50(2)
P4 Op4b . 1.537(18)
P4 Op4c . 1.535(17)
P4 Op4d . 1.519(18)
P5 Op5b . 1.533(16)
P5 Op5c . 1.583(17)
P5 Op5a . 1.534(17)
P5 Op5d 7_555 1.522(17)
P6 Op6a . 1.561(18)
P6 Op6b . 1.520(16)
P6 Op6c . 1.539(16)
P6 Op6d . 1.554(17)
P7 Op7a . 1.501(18)
P7 Op7b . 1.565(17)
P7 Op7c . 1.521(15)
P7 Op7d . 1.550(16)
P8 Op8a . 1.48(3)
P8 Op8b . 1.49(4)
P8 Op8b 4_555 1.49(4)
P8 Op8c . 1.53(3)
